data_7716480
loop_
_publ_author_name
'Gon, Masayuki'
'Morisaki, Yusuke'
'Tanimura, Kazuya'
'Tanaka, Kazuo'

_publ_section_title
;
 Preparation of seven-coordinated hypervalent tin(IV)-fused azobenzene and
 applications for stimuli-responsive &#x3c0;-conjugated polymer films.
;
_journal_issue 28
_journal_name_full 'Dalton transactions (Cambridge, England : 2003)'
_journal_page_first 11858
_journal_page_last 11866
_journal_paper_doi 10.1039/d4dt01738b
_journal_volume 53
_journal_year 2024
_chemical_formula_sum 'C24 H16 Br2 N2 O2 Sn'
_chemical_formula_weight 642.90
_chemical_name_systematic TAz
_space_group_crystal_system monoclinic
_space_group_IT_number 14
_space_group_name_Hall '-P 2ybc'
_space_group_name_H-M_alt 'P 1 21/c 1'
_atom_sites_solution_hydrogens geom
_audit_creation_method SHELXL-2018/3
_audit_update_record
;
2024-04-19 deposited with the CCDC.	2024-06-27 downloaded from the CCDC.
;
_cell_angle_alpha 90
_cell_angle_beta 90.373(5)
_cell_angle_gamma 90
_cell_formula_units_Z 4
_cell_length_a 17.877(7)
_cell_length_b 17.298(6)
_cell_length_c 7.251(2)
_cell_measurement_reflns_used 7059
_cell_measurement_temperature 143(2)
_cell_measurement_theta_max 27.5
_cell_measurement_theta_min 3.0
_cell_volume 2242.2(13)
_computing_cell_refinement PROCESS-AUTO
_computing_data_collection PROCESS-AUTO
_computing_data_reduction 'Yadokari-XG (Wakita, 2000)'
_computing_molecular_graphics 'Yadokari-XG (Wakita, 2000)'
_computing_publication_material 'Yadokari-XG (Wakita, 2000)'
_computing_structure_refinement 'SHELXL-2018/3 (Sheldrick, 2018)'
_computing_structure_solution 'SHELXT 2014/5 (Sheldrick, 2014)'
_diffrn_ambient_temperature 143(2)
_diffrn_detector_area_resol_mean 28.5714
_diffrn_measured_fraction_theta_full 0.996
_diffrn_measured_fraction_theta_max 0.989
_diffrn_measurement_device_type
;
Rigaku Saturn724+ (4x4 bin mode)
;
_diffrn_measurement_method 'profile data from \w-scans'
_diffrn_radiation_type MoK\a
_diffrn_radiation_wavelength 0.71075
_diffrn_reflns_av_R_equivalents 0.0503
_diffrn_reflns_av_unetI/netI 0.0556
_diffrn_reflns_Laue_measured_fraction_full 0.996
_diffrn_reflns_Laue_measured_fraction_max 0.989
_diffrn_reflns_limit_h_max 23
_diffrn_reflns_limit_h_min -22
_diffrn_reflns_limit_k_max 22
_diffrn_reflns_limit_k_min -22
_diffrn_reflns_limit_l_max 8
_diffrn_reflns_limit_l_min -9
_diffrn_reflns_number 17923
_diffrn_reflns_point_group_measured_fraction_full 0.996
_diffrn_reflns_point_group_measured_fraction_max 0.989
_diffrn_reflns_theta_full 25.242
_diffrn_reflns_theta_max 27.493
_diffrn_reflns_theta_min 3.046
_diffrn_source 'Rotating Anode'
_exptl_absorpt_coefficient_mu 4.727
_exptl_absorpt_correction_T_max 1.000
_exptl_absorpt_correction_T_min 0.792
_exptl_absorpt_correction_type multi-scan
_exptl_absorpt_process_details '(REQAB; Rigaku, 1998)'
_exptl_crystal_colour 'deep red'
_exptl_crystal_density_diffrn 1.904
_exptl_crystal_description plate
_exptl_crystal_F_000 1240
_exptl_crystal_recrystallization_method 'slow evaporation from CH2Cl2 solution'
_exptl_crystal_size_max 0.160
_exptl_crystal_size_mid 0.070
_exptl_crystal_size_min 0.020
_refine_diff_density_max 0.665
_refine_diff_density_min -0.535
_refine_diff_density_rms 0.100
_refine_ls_extinction_method none
_refine_ls_goodness_of_fit_ref 1.053
_refine_ls_hydrogen_treatment mixed
_refine_ls_matrix_type full
_refine_ls_number_parameters 453
_refine_ls_number_reflns 5091
_refine_ls_number_restraints 121
_refine_ls_restrained_S_all 1.045
_refine_ls_R_factor_all 0.0543
_refine_ls_R_factor_gt 0.0391
_refine_ls_shift/su_max 0.001
_refine_ls_shift/su_mean 0.000
_refine_ls_structure_factor_coef Fsqd
_refine_ls_weighting_details 'w=1/[\s^2^(Fo^2^)+(0.0231P)^2^] where P=(Fo^2^+2Fc^2^)/3'
_refine_ls_weighting_scheme calc
_refine_ls_wR_factor_gt 0.0674
_refine_ls_wR_factor_ref 0.0729
_reflns_Friedel_coverage 0.000
_reflns_number_gt 4079
_reflns_number_total 5091
_reflns_threshold_expression 'I > 2\s(I)'
_cod_data_source_file d4dt01738b2.cif
_cod_data_source_block TAz
_cod_depositor_comments
;
The following automatic conversions were performed:

data item '_exptl_absorpt_correction_type' value 'Multi-scan' was
changed to 'multi-scan' in accordance with the
/home/data/users/saulius/crontab/automatic-downloads/rss-feeds/RSC/lib/dictionaries/cif_core.dic
dictionary named 'cif_core.dic' version 2.4.2 last updated on
2011-04-26.

Automatic conversion script
Id: cif_fix_values 8170 2020-07-09 18:12:32Z antanas 

 Adding full bibliography for 7716480--7716481.cif.
;
_cod_original_sg_symbol_H-M 'P 21/c'
_cod_database_code 7716480
_shelx_shelxl_version_number 2018/3
_shelx_space_group_comment
;
The symmetry employed for this shelxl refinement is uniquely defined
by the following loop, which should always be used as a source of
symmetry information in preference to the above space-group names.
They are only intended as comments.
;
_shelx_estimated_absorpt_t_min 0.518
_shelx_estimated_absorpt_t_max 0.911

loop_
_space_group_symop_operation_xyz
'x, y, z'
'-x, y+1/2, -z+1/2'
'-x, -y, -z'
'x, -y-1/2, z-1/2'

loop_
_atom_site_label
_atom_site_type_symbol
_atom_site_fract_x
_atom_site_fract_y
_atom_site_fract_z
_atom_site_U_iso_or_equiv
_atom_site_adp_type
_atom_site_occupancy
_atom_site_site_symmetry_order
_atom_site_calc_flag
_atom_site_refinement_flags_posn
_atom_site_refinement_flags_adp
_atom_site_refinement_flags_occupancy
_atom_site_disorder_assembly
_atom_site_disorder_group
C1A C 0.8052(11) 0.5817(7) 0.703(3) 0.023(3) Uani 0.515(7) 1 d D U P A 1
C2A C 0.8247(13) 0.5199(10) 0.820(3) 0.024(4) Uani 0.515(7) 1 d D U P A 1
C3A C 0.8657(18) 0.5362(9) 0.982(4) 0.023(5) Uani 0.515(7) 1 d D U P A 1
H3A H 0.880204 0.496238 1.064254 0.028 Uiso 0.515(7) 1 calc R U P A 1
C4A C 0.8841(8) 0.6125(6) 1.0155(18) 0.014(2) Uani 0.515(7) 1 d D U P A 1
C5A C 0.8704(8) 0.6745(8) 0.8984(17) 0.024(3) Uani 0.515(7) 1 d D U P A 1
H5A H 0.888254 0.725211 0.923096 0.029 Uiso 0.515(7) 1 calc R U P A 1
C6A C 0.8287(11) 0.6566(9) 0.743(2) 0.024(3) Uani 0.515(7) 1 d D . P A 1
H6A H 0.815608 0.697055 0.660343 0.029 Uiso 0.515(7) 1 calc R U P A 1
C7A C 0.7044(11) 0.6026(7) 0.276(2) 0.019(3) Uani 0.515(7) 1 d D U P A 1
C8A C 0.6668(16) 0.5341(12) 0.231(3) 0.021(4) Uani 0.515(7) 1 d D . P A 1
C9A C 0.6283(19) 0.5312(12) 0.063(3) 0.028(5) Uani 0.515(7) 1 d D U P A 1
H9A H 0.605883 0.483915 0.024954 0.034 Uiso 0.515(7) 1 calc R U P A 1
C10A C 0.6219(9) 0.5953(9) -0.050(3) 0.020(3) Uani 0.515(7) 1 d D U P A 1
C11A C 0.6584(14) 0.6632(12) -0.002(3) 0.027(3) Uani 0.515(7) 1 d D . P A 1
H11A H 0.656599 0.706841 -0.081584 0.032 Uiso 0.515(7) 1 calc R U P A 1
C12A C 0.6974(11) 0.6667(10) 0.163(3) 0.026(4) Uani 0.515(7) 1 d D . P A 1
H12A H 0.720008 0.714089 0.198930 0.031 Uiso 0.515(7) 1 calc R U P A 1
C13 C 0.64512(19) 0.38335(17) 0.6819(4) 0.0236(7) Uani 1 1 d . . . . .
C14 C 0.5716(2) 0.38752(19) 0.6241(5) 0.0296(8) Uani 1 1 d . . . . .
H14 H 0.558733 0.416183 0.516741 0.031(10) Uiso 1 1 calc R . . . .
C15 C 0.5163(2) 0.3498(2) 0.7233(5) 0.0339(9) Uani 1 1 d . . . . .
H15 H 0.465617 0.353002 0.683783 0.033(10) Uiso 1 1 calc R . . . .
C16 C 0.5345(2) 0.3077(2) 0.8782(5) 0.0345(9) Uani 1 1 d . . . . .
H16 H 0.496500 0.281604 0.944914 0.036(10) Uiso 1 1 calc R . . . .
C17 C 0.6080(2) 0.3036(2) 0.9365(5) 0.0347(9) Uani 1 1 d . . . . .
H17 H 0.620666 0.274831 1.043866 0.058(13) Uiso 1 1 calc R . . . .
C18 C 0.6629(2) 0.34123(19) 0.8390(5) 0.0299(8) Uani 1 1 d . . . . .
H18 H 0.713485 0.338326 0.879744 0.049(12) Uiso 1 1 calc R . . . .
C19 C 0.81740(19) 0.38365(17) 0.3788(4) 0.0239(7) Uani 1 1 d . . . . .
C20 C 0.8920(2) 0.3933(2) 0.4234(5) 0.0368(9) Uani 1 1 d . . . . .
H20 H 0.905799 0.423265 0.527996 0.054(12) Uiso 1 1 calc R . . . .
C21 C 0.9471(2) 0.3593(3) 0.3164(5) 0.0469(11) Uani 1 1 d . . . . .
H21 H 0.998321 0.366767 0.346751 0.058(13) Uiso 1 1 calc R . . . .
C22 C 0.9275(2) 0.3147(2) 0.1660(5) 0.0423(10) Uani 1 1 d . . . . .
H22 H 0.965221 0.290513 0.094729 0.063(14) Uiso 1 1 calc R . . . .
C23 C 0.8534(2) 0.3053(2) 0.1192(5) 0.0393(10) Uani 1 1 d . . . . .
H23 H 0.839916 0.275467 0.014127 0.055(12) Uiso 1 1 calc R . . . .
C24 C 0.7984(2) 0.33953(19) 0.2262(4) 0.0309(8) Uani 1 1 d . . . . .
H24 H 0.747237 0.332605 0.194322 0.021(9) Uiso 1 1 calc R . . . .
O1A O 0.7976(10) 0.4488(8) 0.783(2) 0.025(2) Uani 0.515(7) 1 d . . P A 1
O2A O 0.6674(12) 0.4727(8) 0.320(3) 0.030(2) Uani 0.515(7) 1 d . . P A 1
Br1A Br 0.94034(15) 0.62884(19) 1.2357(4) 0.0426(5) Uani 0.515(7) 1 d . . P A 1
Br2A Br 0.56923(15) 0.59576(18) -0.2776(2) 0.0383(4) Uani 0.515(7) 1 d . . P A 1
N1A N 0.7611(4) 0.5625(4) 0.5472(10) 0.0223(17) Uani 0.515(7) 1 d D . P A 1
N2A N 0.7461(3) 0.6163(4) 0.4328(8) 0.0238(16) Uani 0.515(7) 1 d D . P A 1
O1B O 0.6573(12) 0.4526(8) 0.304(3) 0.027(2) Uani 0.485(7) 1 d . . P A 2
O2B O 0.7944(13) 0.4687(9) 0.751(3) 0.035(3) Uani 0.485(7) 1 d . . P A 2
C25B C 0.7041(14) 0.5805(9) 0.296(3) 0.028(3) Uani 0.485(7) 1 d D U P A 2
C26B C 0.6639(15) 0.5217(15) 0.206(3) 0.022(4) Uani 0.485(7) 1 d D . P A 2
C27B C 0.6272(19) 0.5370(11) 0.038(3) 0.022(5) Uani 0.485(7) 1 d D U P A 2
H27B H 0.597355 0.499013 -0.021781 0.026 Uiso 0.485(7) 1 calc R U P A 2
C28B C 0.6367(10) 0.6102(9) -0.035(2) 0.018(3) Uani 0.485(7) 1 d D U P A 2
C29B C 0.6744(13) 0.6707(11) 0.049(3) 0.028(4) Uani 0.485(7) 1 d D . P A 2
H29B H 0.675245 0.720567 -0.006250 0.033 Uiso 0.485(7) 1 calc R U P A 2
C30B C 0.7111(14) 0.6571(14) 0.216(3) 0.034(4) Uani 0.485(7) 1 d D . P A 2
H30B H 0.739569 0.696422 0.275041 0.041 Uiso 0.485(7) 1 calc R U P A 2
C31B C 0.8097(11) 0.6051(8) 0.716(3) 0.021(3) Uani 0.485(7) 1 d D U P A 2
C32B C 0.8154(13) 0.5347(9) 0.812(3) 0.021(4) Uani 0.485(7) 1 d D U P A 2
C33B C 0.8566(19) 0.5338(12) 0.977(4) 0.031(7) Uani 0.485(7) 1 d D U P A 2
H33B H 0.859000 0.486993 1.045696 0.037 Uiso 0.485(7) 1 calc R U P A 2
C34B C 0.8934(10) 0.5975(8) 1.045(2) 0.032(4) Uani 0.485(7) 1 d D U P A 2
C35B C 0.8827(10) 0.6667(9) 0.953(2) 0.031(3) Uani 0.485(7) 1 d D U P A 2
H35B H 0.903012 0.712676 1.004556 0.037 Uiso 0.485(7) 1 calc R U P A 2
C36B C 0.8435(12) 0.6714(11) 0.788(2) 0.033(4) Uani 0.485(7) 1 d D . P A 2
H36B H 0.839557 0.719379 0.725109 0.040 Uiso 0.485(7) 1 calc R U P A 2
Br1B Br 0.94468(18) 0.6026(2) 1.2695(4) 0.0508(5) Uani 0.485(7) 1 d . . P A 2
Sn1 Sn 0.73219(2) 0.43715(2) 0.53286(3) 0.02632(8) Uani 1 1 d . . . . .
N1B N 0.7735(4) 0.6175(4) 0.5478(10) 0.0290(19) Uani 0.485(7) 1 d D . P A 2
N2B N 0.7397(4) 0.5623(4) 0.4677(12) 0.0221(18) Uani 0.485(7) 1 d D . P A 2
Br2B Br 0.58695(17) 0.6244(3) -0.2658(3) 0.0420(6) Uani 0.485(7) 1 d . . P A 2

loop_
_atom_site_aniso_label
_atom_site_aniso_U_11
_atom_site_aniso_U_22
_atom_site_aniso_U_33
_atom_site_aniso_U_23
_atom_site_aniso_U_13
_atom_site_aniso_U_12
C1A 0.026(5) 0.022(6) 0.022(5) -0.009(5) 0.006(3) 0.001(5)
C2A 0.026(7) 0.023(6) 0.023(6) 0.001(4) 0.006(4) 0.014(5)
C3A 0.020(6) 0.034(8) 0.015(7) 0.002(5) -0.007(5) 0.001(5)
C4A 0.011(4) 0.016(4) 0.016(4) 0.000(3) -0.008(3) 0.002(3)
C5A 0.018(6) 0.024(4) 0.031(7) 0.008(5) 0.004(5) 0.005(4)
C6A 0.021(7) 0.032(10) 0.018(6) 0.002(5) 0.004(4) -0.003(5)
C7A 0.018(4) 0.016(6) 0.024(6) 0.000(5) 0.003(4) -0.001(5)
C8A 0.032(7) 0.024(8) 0.007(5) -0.001(6) -0.002(5) 0.005(6)
C9A 0.033(8) 0.022(6) 0.029(9) 0.010(5) 0.001(6) 0.006(5)
C10A 0.012(6) 0.020(5) 0.029(5) -0.007(4) 0.000(4) -0.003(4)
C11A 0.025(9) 0.031(7) 0.025(9) -0.005(6) -0.001(5) -0.002(5)
C12A 0.012(7) 0.033(6) 0.033(13) -0.011(6) -0.010(7) -0.002(5)
C13 0.0259(19) 0.0224(16) 0.0226(18) -0.0002(13) 0.0014(14) 0.0012(14)
C14 0.030(2) 0.036(2) 0.0230(19) 0.0014(15) -0.0011(16) 0.0041(16)
C15 0.028(2) 0.042(2) 0.032(2) -0.0023(17) 0.0007(17) 0.0043(17)
C16 0.036(2) 0.037(2) 0.030(2) 0.0018(16) 0.0093(18) 0.0010(17)
C17 0.039(2) 0.035(2) 0.030(2) 0.0106(16) 0.0012(17) 0.0028(18)
C18 0.028(2) 0.0328(19) 0.028(2) 0.0044(15) -0.0028(16) 0.0005(16)
C19 0.029(2) 0.0194(16) 0.0233(18) 0.0037(13) -0.0020(15) -0.0006(14)
C20 0.030(2) 0.046(2) 0.035(2) -0.0072(18) -0.0059(17) -0.0054(18)
C21 0.027(2) 0.069(3) 0.045(3) -0.013(2) -0.0025(19) 0.003(2)
C22 0.037(2) 0.053(3) 0.037(2) -0.0096(19) 0.0056(19) 0.011(2)
C23 0.044(3) 0.042(2) 0.032(2) -0.0115(18) -0.0030(19) 0.0005(19)
C24 0.031(2) 0.0317(19) 0.030(2) -0.0035(15) -0.0055(16) -0.0020(16)
O1A 0.038(4) 0.019(6) 0.019(6) 0.004(4) -0.009(4) -0.012(5)
O2A 0.035(6) 0.015(6) 0.039(5) 0.014(5) -0.009(4) -0.013(4)
Br1A 0.0464(7) 0.0474(11) 0.0339(9) -0.0113(7) -0.0157(6) -0.0020(8)
Br2A 0.0493(8) 0.0392(9) 0.0261(5) 0.0033(5) -0.0113(5) 0.0061(7)
N1A 0.022(4) 0.020(4) 0.025(5) -0.004(3) -0.004(3) -0.007(3)
N2A 0.020(3) 0.029(4) 0.022(4) 0.002(3) -0.001(3) 0.001(3)
O1B 0.031(6) 0.014(6) 0.035(5) 0.011(5) -0.008(4) -0.009(5)
O2B 0.061(5) 0.020(7) 0.025(6) 0.010(4) -0.007(4) -0.010(6)
C25B 0.029(5) 0.028(7) 0.026(5) 0.004(6) 0.007(4) 0.005(6)
C26B 0.008(6) 0.029(7) 0.029(11) -0.009(6) 0.000(6) 0.001(5)
C27B 0.021(7) 0.034(9) 0.011(6) -0.005(5) -0.010(5) 0.006(6)
C28B 0.019(7) 0.019(6) 0.017(5) 0.009(5) 0.000(4) 0.001(5)
C29B 0.026(12) 0.019(5) 0.038(15) -0.007(8) 0.005(8) -0.004(5)
C30B 0.022(10) 0.052(9) 0.028(11) -0.011(6) -0.006(6) 0.001(7)
C31B 0.022(5) 0.020(6) 0.022(5) -0.001(6) 0.001(4) 0.004(6)
C32B 0.013(5) 0.020(7) 0.030(6) -0.009(5) -0.002(4) 0.001(5)
C33B 0.029(10) 0.035(8) 0.029(9) -0.005(6) 0.005(6) -0.008(5)
C34B 0.030(6) 0.035(6) 0.030(6) 0.010(4) -0.002(5) 0.016(5)
C35B 0.026(6) 0.036(7) 0.029(7) -0.001(5) -0.004(5) 0.003(4)
C36B 0.031(11) 0.019(5) 0.050(13) -0.005(7) 0.005(8) 0.000(6)
Br1B 0.0573(9) 0.0585(14) 0.0364(9) -0.0080(9) -0.0182(7) -0.0099(11)
Sn1 0.03132(15) 0.02112(12) 0.02651(15) 0.00081(9) -0.00055(10) -0.00097(10)
N1B 0.024(4) 0.027(4) 0.036(5) -0.002(3) 0.003(3) -0.003(3)
N2B 0.018(4) 0.020(4) 0.028(5) -0.003(4) 0.005(3) 0.002(3)
Br2B 0.0464(10) 0.0541(14) 0.0255(6) 0.0099(7) -0.0014(6) 0.0156(9)

loop_
_atom_type_symbol
_atom_type_description
_atom_type_scat_dispersion_real
_atom_type_scat_dispersion_imag
_atom_type_scat_source
C C 0.0033 0.0016 'International Tables Vol C Tables 4.2.6.8 and 6.1.1.4'
H H 0.0000 0.0000 'International Tables Vol C Tables 4.2.6.8 and 6.1.1.4'
N N 0.0061 0.0033 'International Tables Vol C Tables 4.2.6.8 and 6.1.1.4'
O O 0.0106 0.0060 'International Tables Vol C Tables 4.2.6.8 and 6.1.1.4'
Br Br -0.2901 2.4595 'International Tables Vol C Tables 4.2.6.8 and 6.1.1.4'
Sn Sn -0.6537 1.4246 'International Tables Vol C Tables 4.2.6.8 and 6.1.1.4'

loop_
_geom_angle_atom_site_label_1
_geom_angle_atom_site_label_2
_geom_angle_atom_site_label_3
_geom_angle
_geom_angle_site_symmetry_1
_geom_angle_site_symmetry_3
_geom_angle_publ_flag
C6A C1A C2A 120.4(18) . . ?
C6A C1A N1A 123.7(14) . . ?
C2A C1A N1A 115.9(12) . . ?
O1A C2A C3A 122.2(13) . . ?
O1A C2A C1A 119.0(15) . . ?
C3A C2A C1A 118.4(18) . . ?
C4A C3A C2A 117.5(16) . . ?
C3A C4A C5A 126.0(14) . . ?
C3A C4A Br1A 114.5(10) . . ?
C5A C4A Br1A 119.2(9) . . ?
C6A C5A C4A 114.6(14) . . ?
C5A C6A C1A 122.8(18) . . ?
N2A C7A C12A 113.5(13) . . ?
N2A C7A C8A 126.6(13) . . ?
C12A C7A C8A 119.7(17) . . ?
O2A C8A C7A 127.0(16) . . ?
O2A C8A C9A 115.0(16) . . ?
C7A C8A C9A 117.9(19) . . ?
C10A C9A C8A 121.8(19) . . ?
C9A C10A C11A 119.5(19) . . ?
C9A C10A Br2A 123.9(13) . . ?
C11A C10A Br2A 116.6(13) . . ?
C12A C11A C10A 119(2) . . ?
C11A C12A C7A 121.5(19) . . ?
C14 C13 C18 119.3(3) . . ?
C14 C13 Sn1 121.7(2) . . ?
C18 C13 Sn1 119.0(3) . . ?
C13 C14 C15 119.9(3) . . ?
C16 C15 C14 120.4(4) . . ?
C15 C16 C17 119.8(4) . . ?
C18 C17 C16 120.0(3) . . ?
C17 C18 C13 120.6(3) . . ?
C20 C19 C24 119.0(3) . . ?
C20 C19 Sn1 121.5(2) . . ?
C24 C19 Sn1 119.4(3) . . ?
C19 C20 C21 120.4(3) . . ?
C22 C21 C20 120.1(4) . . ?
C23 C22 C21 120.1(4) . . ?
C22 C23 C24 119.7(3) . . ?
C19 C24 C23 120.7(3) . . ?
C2A O1A Sn1 116.4(9) . . ?
C8A O2A Sn1 131.2(12) . . ?
N2A N1A C1A 117.4(9) . . ?
N2A N1A Sn1 129.2(7) . . ?
C1A N1A Sn1 113.3(6) . . ?
N1A N2A C7A 121.4(9) . . ?
C26B O1B Sn1 116.5(11) . . ?
C32B O2B Sn1 132.4(10) . . ?
C26B C25B N2B 117.9(15) . . ?
C26B C25B C30B 122(2) . . ?
N2B C25B C30B 120.6(18) . . ?
O1B C26B C25B 115.6(18) . . ?
O1B C26B C27B 124.1(18) . . ?
C25B C26B C27B 120(2) . . ?
C28B C27B C26B 117(2) . . ?
C29B C28B C27B 125.5(17) . . ?
C29B C28B Br2B 120.9(11) . . ?
C27B C28B Br2B 113.5(13) . . ?
C28B C29B C30B 119(2) . . ?
C29B C30B C25B 117(2) . . ?
N1B C31B C36B 113.7(12) . . ?
N1B C31B C32B 126.7(14) . . ?
C36B C31B C32B 119.6(17) . . ?
O2B C32B C33B 115.8(14) . . ?
O2B C32B C31B 125.6(16) . . ?
C33B C32B C31B 118.0(17) . . ?
C34B C33B C32B 122.9(19) . . ?
C33B C34B C35B 117.2(17) . . ?
C33B C34B Br1B 125.5(12) . . ?
C35B C34B Br1B 116.5(11) . . ?
C36B C35B C34B 122.4(17) . . ?
C35B C36B C31B 119.5(18) . . ?
O2B Sn1 C19 98.0(7) . . ?
O2A Sn1 C19 98.1(7) . . ?
O2B Sn1 C13 97.1(6) . . ?
O2A Sn1 C13 96.0(5) . . ?
C19 Sn1 C13 127.86(12) . . ?
O2B Sn1 O1B 156.7(6) . . ?
C19 Sn1 O1B 95.4(6) . . ?
C13 Sn1 O1B 89.6(5) . . ?
O2A Sn1 O1A 156.6(5) . . ?
C19 Sn1 O1A 95.5(6) . . ?
C13 Sn1 O1A 90.5(5) . . ?
O2B Sn1 N2B 82.4(4) . . ?
C19 Sn1 N2B 105.7(2) . . ?
C13 Sn1 N2B 125.7(2) . . ?
O1B Sn1 N2B 75.7(4) . . ?
O2A Sn1 N1A 82.6(3) . . ?
C19 Sn1 N1A 106.4(2) . . ?
C13 Sn1 N1A 125.1(2) . . ?
O1A Sn1 N1A 75.3(3) . . ?
N2B N1B C31B 120.2(11) . . ?
N1B N2B C25B 116.2(11) . . ?
N1B N2B Sn1 131.7(9) . . ?
C25B N2B Sn1 111.8(8) . . ?

loop_
_geom_bond_atom_site_label_1
_geom_bond_atom_site_label_2
_geom_bond_distance
_geom_bond_site_symmetry_2
_geom_bond_publ_flag
C1A C6A 1.392(8) . ?
C1A C2A 1.409(9) . ?
C1A N1A 1.410(19) . ?
C2A O1A 1.35(2) . ?
C2A C3A 1.408(9) . ?
C3A C4A 1.382(9) . ?
C4A C5A 1.389(8) . ?
C4A Br1A 1.903(12) . ?
C5A C6A 1.381(8) . ?
C7A N2A 1.373(19) . ?
C7A C12A 1.387(9) . ?
C7A C8A 1.400(9) . ?
C8A O2A 1.24(3) . ?
C8A C9A 1.401(9) . ?
C9A C10A 1.384(9) . ?
C10A C11A 1.387(9) . ?
C10A Br2A 1.892(18) . ?
C11A C12A 1.381(8) . ?
C13 C14 1.379(5) . ?
C13 C18 1.388(4) . ?
C13 Sn1 2.116(3) . ?
C14 C15 1.389(5) . ?
C15 C16 1.376(5) . ?
C16 C17 1.380(5) . ?
C17 C18 1.378(5) . ?
C19 C20 1.381(5) . ?
C19 C24 1.384(4) . ?
C19 Sn1 2.109(3) . ?
C20 C21 1.387(5) . ?
C21 C22 1.378(5) . ?
C22 C23 1.374(5) . ?
C23 C24 1.389(5) . ?
O1A Sn1 2.159(16) . ?
O2A Sn1 2.02(2) . ?
N1A N2A 1.275(7) . ?
N1A Sn1 2.230(7) . ?
O1B C26B 1.40(3) . ?
O1B Sn1 2.14(2) . ?
O2B C32B 1.28(3) . ?
O2B Sn1 2.00(2) . ?
C25B C26B 1.402(9) . ?
C25B N2B 1.43(2) . ?
C25B C30B 1.45(2) . ?
C26B C27B 1.404(9) . ?
C27B C28B 1.387(9) . ?
C28B C29B 1.385(9) . ?
C28B Br2B 1.903(16) . ?
C29B C30B 1.394(9) . ?
C31B N1B 1.391(19) . ?
C31B C36B 1.398(9) . ?
C31B C32B 1.407(9) . ?
C32B C33B 1.404(9) . ?
C33B C34B 1.374(9) . ?
C34B C35B 1.383(9) . ?
C34B Br1B 1.865(15) . ?
C35B C36B 1.382(9) . ?
Sn1 N2B 2.220(8) . ?
N1B N2B 1.268(8) . ?

loop_
_geom_torsion_atom_site_label_1
_geom_torsion_atom_site_label_2
_geom_torsion_atom_site_label_3
_geom_torsion_atom_site_label_4
_geom_torsion
_geom_torsion_site_symmetry_1
_geom_torsion_site_symmetry_2
_geom_torsion_site_symmetry_3
_geom_torsion_site_symmetry_4
_geom_torsion_publ_flag
C6A C1A C2A O1A 176(2) . . . . ?
N1A C1A C2A O1A -3(3) . . . . ?
C6A C1A C2A C3A 3(4) . . . . ?
N1A C1A C2A C3A -177(2) . . . . ?
O1A C2A C3A C4A -173(3) . . . . ?
C1A C2A C3A C4A 0(4) . . . . ?
C2A C3A C4A C5A -5(4) . . . . ?
C2A C3A C4A Br1A -179(2) . . . . ?
C3A C4A C5A C6A 6(3) . . . . ?
Br1A C4A C5A C6A -179.7(13) . . . . ?
C4A C5A C6A C1A -3(3) . . . . ?
C2A C1A C6A C5A -1(3) . . . . ?
N1A C1A C6A C5A 178.4(18) . . . . ?
N2A C7A C8A O2A -4(5) . . . . ?
C12A C7A C8A O2A -180(3) . . . . ?
N2A C7A C8A C9A -179(2) . . . . ?
C12A C7A C8A C9A 5(4) . . . . ?
O2A C8A C9A C10A 179(3) . . . . ?
C7A C8A C9A C10A -5(5) . . . . ?
C8A C9A C10A C11A 4(5) . . . . ?
C8A C9A C10A Br2A -179(3) . . . . ?
C9A C10A C11A C12A -3(4) . . . . ?
Br2A C10A C11A C12A 179.6(17) . . . . ?
C10A C11A C12A C7A 4(3) . . . . ?
N2A C7A C12A C11A 178.9(19) . . . . ?
C8A C7A C12A C11A -5(3) . . . . ?
C18 C13 C14 C15 0.0(5) . . . . ?
Sn1 C13 C14 C15 178.4(2) . . . . ?
C13 C14 C15 C16 -0.4(5) . . . . ?
C14 C15 C16 C17 0.6(5) . . . . ?
C15 C16 C17 C18 -0.3(6) . . . . ?
C16 C17 C18 C13 -0.1(5) . . . . ?
C14 C13 C18 C17 0.3(5) . . . . ?
Sn1 C13 C18 C17 -178.1(3) . . . . ?
C24 C19 C20 C21 0.2(5) . . . . ?
Sn1 C19 C20 C21 -178.0(3) . . . . ?
C19 C20 C21 C22 -1.0(6) . . . . ?
C20 C21 C22 C23 1.5(7) . . . . ?
C21 C22 C23 C24 -1.3(6) . . . . ?
C20 C19 C24 C23 0.0(5) . . . . ?
Sn1 C19 C24 C23 178.3(3) . . . . ?
C22 C23 C24 C19 0.5(6) . . . . ?
C3A C2A O1A Sn1 177(2) . . . . ?
C1A C2A O1A Sn1 4(3) . . . . ?
C7A C8A O2A Sn1 -11(5) . . . . ?
C9A C8A O2A Sn1 164(2) . . . . ?
C6A C1A N1A N2A 4(2) . . . . ?
C2A C1A N1A N2A -176.1(15) . . . . ?
C6A C1A N1A Sn1 -178.5(15) . . . . ?
C2A C1A N1A Sn1 1(2) . . . . ?
C1A N1A N2A C7A 179.1(14) . . . . ?
Sn1 N1A N2A C7A 2.5(14) . . . . ?
C12A C7A N2A N1A -176.3(14) . . . . ?
C8A C7A N2A N1A 8(3) . . . . ?
Sn1 O1B C26B C25B -16(3) . . . . ?
Sn1 O1B C26B C27B 171(3) . . . . ?
N2B C25B C26B O1B 5(4) . . . . ?
C30B C25B C26B O1B -176(2) . . . . ?
N2B C25B C26B C27B 179(3) . . . . ?
C30B C25B C26B C27B -2(4) . . . . ?
O1B C26B C27B C28B 177(3) . . . . ?
C25B C26B C27B C28B 3(5) . . . . ?
C26B C27B C28B C29B -5(5) . . . . ?
C26B C27B C28B Br2B 179(2) . . . . ?
C27B C28B C29B C30B 5(4) . . . . ?
Br2B C28B C29B C30B -178.9(17) . . . . ?
C28B C29B C30B C25B -3(3) . . . . ?
C26B C25B C30B C29B 2(4) . . . . ?
N2B C25B C30B C29B -179.5(19) . . . . ?
Sn1 O2B C32B C33B 177(2) . . . . ?
Sn1 O2B C32B C31B -12(4) . . . . ?
N1B C31B C32B O2B 7(4) . . . . ?
C36B C31B C32B O2B -172(2) . . . . ?
N1B C31B C32B C33B 178(2) . . . . ?
C36B C31B C32B C33B -1(4) . . . . ?
O2B C32B C33B C34B 169(3) . . . . ?
C31B C32B C33B C34B -3(5) . . . . ?
C32B C33B C34B C35B 6(5) . . . . ?
C32B C33B C34B Br1B 176(2) . . . . ?
C33B C34B C35B C36B -7(3) . . . . ?
Br1B C34B C35B C36B -177.8(16) . . . . ?
C34B C35B C36B C31B 4(3) . . . . ?
N1B C31B C36B C35B -178.6(18) . . . . ?
C32B C31B C36B C35B 1(3) . . . . ?
C36B C31B N1B N2B -179.1(14) . . . . ?
C32B C31B N1B N2B 2(3) . . . . ?
C31B N1B N2B C25B 180.0(15) . . . . ?
C31B N1B N2B Sn1 -5.8(14) . . . . ?
C26B C25B N2B N1B -177.7(19) . . . . ?
C30B C25B N2B N1B 3(3) . . . . ?
C26B C25B N2B Sn1 7(3) . . . . ?
C30B C25B N2B Sn1 -171.9(19) . . . . ?
